data_7227186
loop_
_publ_author_name
'Mart\'inez-Benito, Carla'
'Pas\'an, Jorge'
'Mart\'in, Tom\'as'
'Lago, Ana B.'
'Julve, Miguel'
'Ruiz-P\'erez, Catalina'

_publ_section_title
;
 Tailor-made copper(ii) coordination polymers based on the C3 symmetric
 methanetriacetate as a ligand
;
_journal_issue 2
_journal_name_full CrystEngComm
_journal_page_first 376
_journal_paper_doi 10.1039/C6CE02351G
_journal_volume 19
_journal_year 2017
_chemical_formula_moiety '3(C44 H40 Cu3 N6 O13), 3(C3 H7 N O), 13(H2 O)'
_chemical_formula_sum 'C141 H167 Cu9 N21 O55'
_chemical_formula_weight 3607.81
_chemical_name_systematic
;
 ?
;
_space_group_crystal_system trigonal
_space_group_IT_number 146
_space_group_name_Hall 'R 3'
_space_group_name_H-M_alt 'R 3 :H'
_symmetry_space_group_name_Hall 'R 3'
_symmetry_space_group_name_H-M 'R 3 :H'
_atom_sites_solution_hydrogens geom
_audit_creation_method SHELXL-2013
_audit_update_record
;
2015-09-15 deposited with the CCDC.
2016-11-28 downloaded from the CCDC.
;
_cell_angle_alpha 90
_cell_angle_beta 90
_cell_angle_gamma 120
_cell_formula_units_Z 3
_cell_length_a 22.535(3)
_cell_length_b 22.535(3)
_cell_length_c 29.635(6)
_cell_measurement_temperature 100(2)
_cell_volume 13033(4)
_computing_cell_refinement 'HKL2000 (Otwinowski & Minor, 1997)'
_computing_data_collection 'MxCube (ESRF, 2006)'
_computing_data_reduction 'HKL2000 (Otwinowski & Minor, 1997)'
_computing_structure_refinement 'SHELXL-2013 (Sheldrick, 2013)'
_computing_structure_solution 'SHELXS-97 (Sheldrick, 1997)'
_diffrn_ambient_temperature 100(2)
_diffrn_detector 'CCD plate'
_diffrn_detector_area_resol_mean 9.6
_diffrn_measured_fraction_theta_full 0.996
_diffrn_measured_fraction_theta_max 0.996
_diffrn_measurement_device_type 'Single-axis HUBER diffractometer'
_diffrn_measurement_method 'phi scans'
_diffrn_radiation_detector 'ADSC Q210r CCD (binned mode)'
_diffrn_radiation_monochromator 'Si 111'
_diffrn_radiation_wavelength 0.7293
_diffrn_reflns_av_R_equivalents 0.0409
_diffrn_reflns_av_unetI/netI 0.0441
_diffrn_reflns_Laue_measured_fraction_full 0.996
_diffrn_reflns_Laue_measured_fraction_max 0.996
_diffrn_reflns_limit_h_max 28
_diffrn_reflns_limit_h_min -29
_diffrn_reflns_limit_k_max 29
_diffrn_reflns_limit_k_min -27
_diffrn_reflns_limit_l_max 38
_diffrn_reflns_limit_l_min -38
_diffrn_reflns_number 40435
_diffrn_reflns_point_group_measured_fraction_full 0.989
_diffrn_reflns_point_group_measured_fraction_max 0.990
_diffrn_reflns_theta_full 25.950
_diffrn_reflns_theta_max 28.500
_diffrn_reflns_theta_min 1.855
_diffrn_source synchrotron
_diffrn_source_type 'ESRF-CRG BM16'
_exptl_absorpt_coefficient_mu 1.163
_exptl_absorpt_correction_type none
_exptl_crystal_colour blue
_exptl_crystal_density_diffrn 1.379
_exptl_crystal_description hexagonal-prism
_exptl_crystal_F_000 5583
_exptl_crystal_size_max 0.17
_exptl_crystal_size_mid 0.16
_exptl_crystal_size_min 0.15
_refine_diff_density_max 1.674
_refine_diff_density_min -0.963
_refine_diff_density_rms 0.140
_refine_ls_abs_structure_details
;
 Flack x determined using 6208 quotients [(I+)-(I-)]/[(I+)+(I-)]
 (Parsons and Flack (2004), Acta Cryst. A60, s61).
;
_refine_ls_abs_structure_Flack -0.010(4)
_refine_ls_extinction_coef 0.0043(3)
_refine_ls_extinction_expression Fc^*^=kFc[1+0.001xFc^2^\l^3^/sin(2\q)]^-1/4^
_refine_ls_extinction_method SHELXL
_refine_ls_goodness_of_fit_ref 1.059
_refine_ls_hydrogen_treatment constr
_refine_ls_matrix_type full
_refine_ls_number_parameters 680
_refine_ls_number_reflns 13469
_refine_ls_number_restraints 3
_refine_ls_restrained_S_all 1.059
_refine_ls_R_factor_all 0.0668
_refine_ls_R_factor_gt 0.0654
_refine_ls_shift/su_max 0.001
_refine_ls_shift/su_mean 0.000
_refine_ls_structure_factor_coef Fsqd
_refine_ls_weighting_details 'w=1/[\s^2^(Fo^2^)+(0.1324P)^2^+25.6710P] where P=(Fo^2^+2Fc^2^)/3'
_refine_ls_weighting_scheme calc
_refine_ls_wR_factor_gt 0.1803
_refine_ls_wR_factor_ref 0.1829
_reflns_Friedel_coverage 0.988
_reflns_Friedel_fraction_full 0.983
_reflns_Friedel_fraction_max 0.984
_reflns_number_gt 13019
_reflns_number_total 13469
_reflns_threshold_expression 'I > 2\s(I)'
_cod_data_source_file c6ce02351g2.cif
_cod_data_source_block compound_5
_cod_depositor_comments 'Adding full bibliography for 7227182--7227187.cif.'
_cod_original_cell_volume 13033(5)
_cod_database_code 7227186
_shelx_space_group_comment
;
The symmetry employed for this shelxl refinement is uniquely defined
by the following loop, which should always be used as a source of
symmetry information in preference to the above space-group names.
They are only intended as comments.
;
_shelxl_version_number 2013-4

loop_
_space_group_symop_operation_xyz
'x, y, z'
'-y, x-y, z'
'-x+y, -x, z'
'x+2/3, y+1/3, z+1/3'
'-y+2/3, x-y+1/3, z+1/3'
'-x+y+2/3, -x+1/3, z+1/3'
'x+1/3, y+2/3, z+2/3'
'-y+1/3, x-y+2/3, z+2/3'
'-x+y+1/3, -x+2/3, z+2/3'

loop_
_atom_site_label
_atom_site_type_symbol
_atom_site_fract_x
_atom_site_fract_y
_atom_site_fract_z
_atom_site_U_iso_or_equiv
_atom_site_adp_type
_atom_site_occupancy
_atom_site_site_symmetry_order
_atom_site_calc_flag
_atom_site_refinement_flags_posn
_atom_site_refinement_flags_adp
_atom_site_refinement_flags_occupancy
Cu1 Cu 0.25903(3) 0.45235(3) 0.72259(2) 0.0314(2) Uani 1 1 d . . .
Cu2 Cu 0.21070(4) 0.44087(4) 0.87353(3) 0.0418(2) Uani 1 1 d . . .
Cu3 Cu 0.22002(5) 0.06155(4) 0.64952(4) 0.0491(3) Uani 1 1 d . . .
C1 C 0.3451(3) 0.4150(3) 0.6800(3) 0.0426(14) Uani 1 1 d . . .
C2 C 0.4049(4) 0.4025(4) 0.6738(4) 0.059(2) Uani 1 1 d . . .
H2A H 0.4411 0.4408 0.6575 0.071 Uiso 1 1 calc R U .
H2B H 0.4227 0.4006 0.7033 0.071 Uiso 1 1 calc R U .
C3 C 0.3853(4) 0.3369(3) 0.6485(3) 0.0481(17) Uani 1 1 d . . .
H3 H 0.3655 0.3385 0.6195 0.058 Uiso 1 1 calc R U .
C4 C 0.3318(4) 0.2738(4) 0.6744(3) 0.0522(18) Uani 1 1 d . . .
H4A H 0.3531 0.2684 0.7013 0.063 Uiso 1 1 calc DR U .
H4B H 0.2954 0.2820 0.6840 0.063 Uiso 1 1 calc R U .
C5 C 0.3004(3) 0.2074(4) 0.6478(3) 0.0471(16) Uani 1 1 d . . .
C6 C 0.4480(4) 0.3277(4) 0.6393(4) 0.059(2) Uani 1 1 d . . .
H6A H 0.4706 0.3298 0.6676 0.071 Uiso 1 1 calc R U .
H6B H 0.4325 0.2830 0.6260 0.071 Uiso 1 1 calc R U .
C7 C 0.4985(4) 0.3824(4) 0.6078(3) 0.055(2) Uani 1 1 d . . .
C8 C 0.2922(3) 0.5405(3) 0.65078(18) 0.0294(10) Uani 1 1 d . . .
C9 C 0.3407(3) 0.6056(3) 0.62509(18) 0.0281(9) Uani 1 1 d . . .
H9A H 0.3305 0.5986 0.5931 0.034 Uiso 1 1 calc R U .
H9B H 0.3875 0.6159 0.6294 0.034 Uiso 1 1 calc R U .
C10 C 0.3333 0.6667 0.6417(3) 0.0263(15) Uani 1 3 d S T P
H10 H 0.3333 0.6667 0.6748 0.032 Uiso 1 3 calc R U P
C11 C 0.2907(3) 0.5376(3) 0.81826(19) 0.0313(10) Uani 1 1 d . . .
C12 C 0.3396(3) 0.6058(3) 0.79741(19) 0.0283(10) Uani 1 1 d . . .
H12A H 0.3326 0.6022 0.7650 0.034 Uiso 1 1 calc R U .
H12B H 0.3860 0.6154 0.8030 0.034 Uiso 1 1 calc R U .
C13 C 0.3333 0.6667 0.8143(3) 0.0274(16) Uani 1 3 d S T P
H13 H 0.3333 0.6667 0.8474 0.033 Uiso 1 3 calc R U P
C14 C 0.1292(3) 0.0657(3) 0.7073(2) 0.0338(11) Uani 1 1 d . . .
C15 C 0.0640(3) 0.0647(3) 0.7213(2) 0.0364(12) Uani 1 1 d . . .
H15A H 0.0643 0.1049 0.7094 0.044 Uiso 1 1 calc R U .
H15B H 0.0623 0.0664 0.7540 0.044 Uiso 1 1 calc R U .
C16 C 0.0000 0.0000 0.7042(3) 0.0305(17) Uani 1 3 d S T P
H16 H 0.0000 0.0000 0.6711 0.037 Uiso 1 3 calc R U P
C17 C 0.2052(4) 0.3059(3) 0.7505(3) 0.0416(14) Uani 1 1 d . . .
H17 H 0.2501 0.3151 0.7479 0.050 Uiso 1 1 calc R U .
C18 C 0.1545(4) 0.2403(3) 0.7617(3) 0.0508(17) Uani 1 1 d . . .
H18 H 0.1654 0.2061 0.7666 0.061 Uiso 1 1 calc R U .
C19 C 0.0888(4) 0.2264(4) 0.7654(3) 0.056(2) Uani 1 1 d . . .
H19 H 0.0542 0.1824 0.7728 0.067 Uiso 1 1 calc R U .
C20 C 0.0733(4) 0.2781(4) 0.7583(3) 0.0476(15) Uani 1 1 d . . .
H20 H 0.0283 0.2692 0.7601 0.057 Uiso 1 1 calc R U .
C21 C 0.1268(3) 0.3437(3) 0.7483(2) 0.0381(12) Uani 1 1 d . . .
C22 C 0.1176(3) 0.4040(3) 0.7430(2) 0.0371(11) Uani 1 1 d . . .
C23 C 0.0580(4) 0.4024(4) 0.7519(3) 0.0484(15) Uani 1 1 d . . .
H23 H 0.0197 0.3624 0.7619 0.058 Uiso 1 1 calc R U .
C24 C 0.0559(4) 0.4635(4) 0.7457(3) 0.0487(15) Uani 1 1 d . . .
H24 H 0.0154 0.4639 0.7509 0.058 Uiso 1 1 calc R U .
C25 C 0.1132(4) 0.5217(4) 0.7321(3) 0.0434(14) Uani 1 1 d . . .
H25 H 0.1129 0.5626 0.7288 0.052 Uiso 1 1 calc R U .
C26 C 0.1715(3) 0.5184(3) 0.7234(2) 0.0352(11) Uani 1 1 d . . .
H26 H 0.2105 0.5576 0.7134 0.042 Uiso 1 1 calc R U .
C27 C 0.1694(6) 0.2933(4) 0.8803(4) 0.069(2) Uani 1 1 d . . .
H27 H 0.2160 0.3089 0.8826 0.082 Uiso 1 1 calc R U .
C28 C 0.1229(7) 0.2222(5) 0.8826(5) 0.076(3) Uani 1 1 d . . .
H28 H 0.1378 0.1906 0.8854 0.091 Uiso 1 1 calc R U .
C29 C 0.0547(7) 0.2023(6) 0.8806(5) 0.085(3) Uani 1 1 d . . .
H29 H 0.0222 0.1563 0.8843 0.102 Uiso 1 1 calc R U .
C30 C 0.0340(6) 0.2470(6) 0.8734(3) 0.076(3) Uani 1 1 d . . .
H30 H -0.0125 0.2322 0.8705 0.092 Uiso 1 1 calc R U .
C31 C 0.0824(5) 0.3163(6) 0.8704(3) 0.067(3) Uani 1 1 d . . .
C32 C 0.0671(4) 0.3714(6) 0.8661(3) 0.072(3) Uani 1 1 d . . .
C33 C -0.0027(6) 0.3613(10) 0.8631(5) 0.102(5) Uani 1 1 d . . .
H33 H -0.0403 0.3172 0.8628 0.123 Uiso 1 1 calc R U .
C34 C -0.0117(9) 0.4115(12) 0.8611(6) 0.116(6) Uani 1 1 d . . .
H34 H -0.0562 0.4038 0.8590 0.139 Uiso 1 1 calc R U .
C35 C 0.0485(9) 0.4861(11) 0.8619(6) 0.115(6) Uani 1 1 d . . .
H35 H 0.0429 0.5243 0.8616 0.137 Uiso 1 1 calc R U .
C36 C 0.1126(6) 0.4898(8) 0.8630(4) 0.079(3) Uani 1 1 d . . .
H36 H 0.1515 0.5330 0.8618 0.094 Uiso 1 1 calc R U .
C37 C 0.3613(5) 0.0782(6) 0.6510(4) 0.072(3) Uani 1 1 d . . .
H37 H 0.3778 0.1248 0.6548 0.086 Uiso 1 1 calc R U .
C38 C 0.4081(6) 0.0544(7) 0.6490(4) 0.081(3) Uani 1 1 d . . .
H38 H 0.4548 0.0844 0.6525 0.098 Uiso 1 1 calc R U .
C40 C 0.3835(6) -0.0136(7) 0.6418(4) 0.072(3) Uani 1 1 d . . .
H40 H 0.4141 -0.0298 0.6390 0.087 Uiso 1 1 calc R U .
C41 C 0.3143(5) -0.0588(6) 0.6388(3) 0.062(2) Uani 1 1 d . . .
H41 H 0.2973 -0.1055 0.6349 0.074 Uiso 1 1 calc R U .
C42 C 0.2709(5) -0.0317(4) 0.6417(3) 0.0520(18) Uani 1 1 d . . .
C43 C 0.1965(5) -0.0740(4) 0.6359(3) 0.0499(17) Uani 1 1 d . . .
C44 C 0.1615(6) -0.1440(5) 0.6293(3) 0.060(2) Uani 1 1 d . . .
H44 H 0.1848 -0.1684 0.6303 0.072 Uiso 1 1 calc R U .
C45 C 0.0908(6) -0.1782(4) 0.6210(3) 0.066(2) Uani 1 1 d . . .
H45 H 0.0666 -0.2254 0.6163 0.079 Uiso 1 1 calc R U .
C46 C 0.0580(6) -0.1406(5) 0.6200(3) 0.065(2) Uani 1 1 d . . .
H46 H 0.0112 -0.1616 0.6143 0.078 Uiso 1 1 calc R U .
C47 C 0.0968(4) -0.0698(4) 0.6277(3) 0.0532(17) Uani 1 1 d . . .
H47 H 0.0746 -0.0444 0.6273 0.064 Uiso 1 1 calc R U .
N1 N 0.1918(3) 0.3567(2) 0.74313(18) 0.0341(10) Uani 1 1 d . . .
N2 N 0.1742(3) 0.4611(3) 0.72879(17) 0.0334(10) Uani 1 1 d . . .
N3 N 0.1488(4) 0.3389(4) 0.8751(3) 0.0586(17) Uani 1 1 d . . .
N4 N 0.1213(4) 0.4367(5) 0.8657(3) 0.062(2) Uani 1 1 d . . .
N5 N 0.2936(4) 0.0357(4) 0.6476(3) 0.0558(16) Uani 1 1 d . . .
N6 N 0.1637(4) -0.0376(3) 0.6353(2) 0.0479(13) Uani 1 1 d . . .
O1 O 0.3356(2) 0.4338(2) 0.71905(18) 0.0410(10) Uani 1 1 d . . .
O2 O 0.3084(3) 0.4075(3) 0.6478(2) 0.0592(15) Uani 1 1 d . . .
O3 O 0.2826(3) 0.1543(3) 0.6689(2) 0.0595(15) Uani 1 1 d . . .
O4 O 0.2918(4) 0.2081(4) 0.6063(3) 0.074(2) Uani 1 1 d . . .
O5 O 0.5531(3) 0.4310(3) 0.6226(3) 0.0633(16) Uani 1 1 d . . .
O6 O 0.4829(3) 0.3772(3) 0.5657(2) 0.0546(14) Uani 1 1 d . . .
O7 O 0.3121(2) 0.53886(19) 0.69144(13) 0.0309(8) Uani 1 1 d . . .
O8 O 0.2380(2) 0.4952(2) 0.63400(15) 0.0358(9) Uani 1 1 d . . .
O9 O 0.2765(2) 0.4829(2) 0.79824(15) 0.0372(9) Uani 1 1 d . . .
O10 O 0.2653(3) 0.5373(2) 0.85677(15) 0.0417(10) Uani 1 1 d . . .
O11 O 0.1399(3) 0.0686(2) 0.66488(17) 0.0424(10) Uani 1 1 d . . .
O12 O 0.1676(3) 0.0620(3) 0.73585(19) 0.0479(11) Uani 1 1 d . . .
O1W O 0.2070(6) 0.0835(6) 0.5738(3) 0.089(2) Uani 1 1 d . . .
C48 C -0.1121(8) 0.2044(8) 0.7668(6) 0.104(6) Uani 1 1 d D . .
H48 H -0.0982 0.1879 0.7427 0.124 Uiso 1 1 calc R U .
C49 C -0.167(3) 0.2005(12) 0.8405(9) 0.35(4) Uani 1 1 d . . .
H49A H -0.1366 0.2486 0.8357 0.520 Uiso 1 1 calc R U .
H49B H -0.1480 0.1844 0.8633 0.520 Uiso 1 1 calc R U .
H49C H -0.2108 0.1928 0.8502 0.520 Uiso 1 1 calc R U .
C50 C -0.2176(11) 0.0880(10) 0.7891(8) 0.141(9) Uani 1 1 d . . .
H50A H -0.1887 0.0683 0.7852 0.212 Uiso 1 1 calc DR U .
H50B H -0.2450 0.0799 0.7626 0.212 Uiso 1 1 calc DR U .
H50C H -0.2470 0.0673 0.8147 0.212 Uiso 1 1 calc DR U .
N7 N -0.1751(7) 0.1617(8) 0.7966(5) 0.104(4) Uani 1 1 d D . .
O13 O -0.0835(7) 0.2629(9) 0.7799(7) 0.173(8) Uani 1 1 d D . .
O2W O 0.1384(5) 0.0808(6) 0.8233(3) 0.091(3) Uani 1 1 d . . .
O3W O 0.2312(5) 0.1179(6) 0.8859(3) 0.092(3) Uani 1 1 d . . .
O4W O 0.3028(7) 0.3901(7) 0.5588(5) 0.118(4) Uani 1 1 d . . .
O6W O 0.0631(8) 0.6345(10) 0.8148(6) 0.166(8) Uani 1 1 d . . .
O5W O 0.3333 0.6667 0.5104(3) 0.074(3) Uani 1 3 d S T P

loop_
_atom_site_aniso_label
_atom_site_aniso_U_11
_atom_site_aniso_U_22
_atom_site_aniso_U_33
_atom_site_aniso_U_23
_atom_site_aniso_U_13
_atom_site_aniso_U_12
Cu1 0.0316(4) 0.0192(3) 0.0425(3) 0.0015(2) 0.0092(3) 0.0120(3)
Cu2 0.0363(4) 0.0364(4) 0.0575(5) 0.0196(3) 0.0149(3) 0.0218(3)
Cu3 0.0395(4) 0.0309(4) 0.0748(6) 0.0022(3) 0.0232(4) 0.0159(3)
C1 0.027(3) 0.021(2) 0.074(4) -0.001(2) 0.010(3) 0.007(2)
C2 0.026(3) 0.028(3) 0.118(7) -0.014(4) 0.012(3) 0.009(2)
C3 0.032(3) 0.030(3) 0.082(5) -0.002(3) 0.019(3) 0.015(2)
C4 0.041(3) 0.032(3) 0.074(5) -0.007(3) 0.018(3) 0.011(3)
C5 0.027(3) 0.034(3) 0.070(4) -0.004(3) 0.016(3) 0.008(2)
C6 0.036(3) 0.032(3) 0.115(7) 0.004(4) 0.019(4) 0.021(3)
C7 0.032(3) 0.035(3) 0.104(7) -0.004(3) 0.022(4) 0.021(3)
C8 0.032(2) 0.023(2) 0.034(2) -0.0039(18) 0.0061(19) 0.015(2)
C9 0.026(2) 0.024(2) 0.035(2) 0.0008(18) 0.0038(18) 0.0134(19)
C10 0.024(2) 0.024(2) 0.032(4) 0.000 0.000 0.0118(12)
C11 0.035(3) 0.025(2) 0.040(3) 0.0016(19) 0.002(2) 0.020(2)
C12 0.026(2) 0.020(2) 0.039(2) 0.0001(18) 0.0041(18) 0.0121(19)
C13 0.025(2) 0.025(2) 0.033(4) 0.000 0.000 0.0123(12)
C14 0.028(3) 0.025(2) 0.048(3) -0.002(2) 0.002(2) 0.012(2)
C15 0.028(3) 0.030(3) 0.051(3) -0.002(2) 0.001(2) 0.014(2)
C16 0.026(3) 0.026(3) 0.040(4) 0.000 0.000 0.0128(13)
C17 0.041(3) 0.021(2) 0.060(4) 0.004(2) 0.018(3) 0.014(2)
C18 0.053(4) 0.021(3) 0.072(5) 0.005(3) 0.020(3) 0.013(3)
C19 0.051(4) 0.024(3) 0.079(5) 0.001(3) 0.023(4) 0.009(3)
C20 0.035(3) 0.035(3) 0.063(4) 0.000(3) 0.014(3) 0.010(3)
C21 0.034(3) 0.029(3) 0.044(3) 0.001(2) 0.010(2) 0.011(2)
C22 0.033(3) 0.034(3) 0.041(3) -0.001(2) 0.003(2) 0.014(2)
C23 0.039(3) 0.046(4) 0.057(4) 0.002(3) 0.009(3) 0.019(3)
C24 0.043(4) 0.054(4) 0.058(4) 0.001(3) 0.006(3) 0.032(3)
C25 0.049(4) 0.043(3) 0.050(3) -0.001(3) 0.000(3) 0.032(3)
C26 0.035(3) 0.031(3) 0.039(3) -0.003(2) 0.001(2) 0.016(2)
C27 0.064(5) 0.037(4) 0.098(7) 0.014(4) 0.009(5) 0.019(4)
C28 0.086(7) 0.042(4) 0.096(8) 0.018(4) 0.013(6) 0.031(5)
C29 0.077(7) 0.062(6) 0.090(8) 0.021(5) 0.007(6) 0.016(6)
C30 0.062(6) 0.068(6) 0.060(5) 0.013(4) 0.001(4) 0.003(5)
C31 0.050(4) 0.068(6) 0.057(4) 0.025(4) 0.011(3) 0.011(4)
C32 0.035(4) 0.097(8) 0.058(4) 0.031(5) 0.006(3) 0.014(4)
C33 0.055(6) 0.135(13) 0.101(9) 0.054(9) 0.017(6) 0.035(7)
C34 0.097(11) 0.162(17) 0.122(12) 0.040(12) 0.001(9) 0.090(13)
C35 0.115(12) 0.174(18) 0.119(11) 0.051(11) 0.031(9) 0.120(14)
C36 0.076(6) 0.116(9) 0.075(6) 0.038(6) 0.020(5) 0.071(7)
C37 0.036(4) 0.074(6) 0.096(7) 0.010(5) 0.024(4) 0.020(4)
C38 0.051(5) 0.107(9) 0.075(6) 0.012(6) 0.030(5) 0.031(6)
C40 0.066(6) 0.096(8) 0.076(6) 0.020(5) 0.023(5) 0.056(6)
C41 0.073(6) 0.077(6) 0.055(4) 0.018(4) 0.022(4) 0.053(5)
C42 0.066(5) 0.053(4) 0.051(4) 0.014(3) 0.026(3) 0.040(4)
C43 0.066(5) 0.047(4) 0.049(3) 0.007(3) 0.019(3) 0.038(4)
C44 0.092(7) 0.053(4) 0.057(4) 0.004(3) 0.017(4) 0.051(5)
C45 0.083(6) 0.038(4) 0.070(5) -0.003(3) 0.015(5) 0.024(4)
C46 0.068(5) 0.047(4) 0.070(5) -0.012(4) 0.012(4) 0.022(4)
C47 0.053(4) 0.041(4) 0.062(4) -0.009(3) 0.004(3) 0.020(3)
N1 0.034(2) 0.0180(19) 0.045(2) 0.0001(17) 0.0098(19) 0.0089(18)
N2 0.033(2) 0.027(2) 0.039(2) -0.0024(17) 0.0042(18) 0.0143(19)
N3 0.048(4) 0.047(4) 0.067(4) 0.018(3) 0.010(3) 0.014(3)
N4 0.052(4) 0.090(6) 0.059(4) 0.029(4) 0.016(3) 0.046(4)
N5 0.043(3) 0.057(4) 0.066(4) 0.010(3) 0.025(3) 0.024(3)
N6 0.057(4) 0.043(3) 0.052(3) -0.003(2) 0.012(3) 0.031(3)
O1 0.035(2) 0.0239(19) 0.063(3) 0.0059(18) 0.0126(19) 0.0143(17)
O2 0.049(3) 0.059(3) 0.077(4) -0.029(3) -0.005(3) 0.032(3)
O3 0.045(3) 0.034(3) 0.085(4) 0.000(2) 0.010(3) 0.008(2)
O4 0.058(4) 0.062(4) 0.079(4) -0.019(3) 0.017(3) 0.014(3)
O5 0.044(3) 0.040(3) 0.086(4) -0.006(3) 0.014(3) 0.006(2)
O6 0.028(2) 0.041(3) 0.089(4) -0.012(3) 0.008(2) 0.013(2)
O7 0.0328(19) 0.0211(16) 0.0360(18) 0.0006(13) 0.0040(15) 0.0113(15)
O8 0.034(2) 0.0257(18) 0.042(2) -0.0062(15) 0.0025(16) 0.0106(16)
O9 0.041(2) 0.0226(18) 0.045(2) -0.0008(15) 0.0010(17) 0.0142(17)
O10 0.057(3) 0.033(2) 0.040(2) 0.0073(16) 0.0140(19) 0.027(2)
O11 0.041(2) 0.033(2) 0.054(3) -0.0090(18) 0.0042(19) 0.0195(19)
O12 0.032(2) 0.052(3) 0.058(3) 0.006(2) 0.0046(19) 0.020(2)
O1W 0.108(7) 0.099(6) 0.068(4) -0.002(4) 0.000(4) 0.057(6)
C48 0.111(11) 0.084(9) 0.138(13) -0.047(9) -0.064(10) 0.065(9)
C49 0.75(10) 0.111(16) 0.17(2) 0.077(16) 0.29(4) 0.21(3)
C50 0.106(13) 0.099(12) 0.164(18) 0.026(12) -0.057(13) 0.011(10)
N7 0.096(9) 0.106(9) 0.103(8) 0.024(7) 0.004(7) 0.046(8)
O13 0.079(8) 0.149(14) 0.27(2) 0.067(15) 0.052(11) 0.044(9)
O2W 0.084(6) 0.123(8) 0.073(5) -0.007(5) 0.006(4) 0.057(6)
O3W 0.077(5) 0.150(9) 0.054(4) 0.006(4) 0.003(3) 0.060(6)
O4W 0.125(10) 0.128(10) 0.124(9) -0.001(7) 0.014(7) 0.080(9)
O6W 0.100(9) 0.163(14) 0.174(15) -0.054(12) 0.019(9) 0.020(9)
O5W 0.091(5) 0.091(5) 0.040(5) 0.000 0.000 0.046(3)

loop_
_atom_type_symbol
_atom_type_description
_atom_type_scat_dispersion_real
_atom_type_scat_dispersion_imag
_atom_type_scat_source
C C 0.0033 0.0016 'International Tables Vol C Tables 4.2.6.8 and 6.1.1.4'
H H 0.0000 0.0000 'International Tables Vol C Tables 4.2.6.8 and 6.1.1.4'
Cu Cu 0.3201 1.2651 'International Tables Vol C Tables 4.2.6.8 and 6.1.1.4'
N N 0.0061 0.0033 'International Tables Vol C Tables 4.2.6.8 and 6.1.1.4'
O O 0.0106 0.0060 'International Tables Vol C Tables 4.2.6.8 and 6.1.1.4'

loop_
_geom_angle_atom_site_label_1
_geom_angle_atom_site_label_2
_geom_angle_atom_site_label_3
_geom_angle
_geom_angle_site_symmetry_1
_geom_angle_site_symmetry_3
O7 Cu1 O1 91.29(18) . .
O7 Cu1 N1 167.9(2) . .
O1 Cu1 N1 93.4(2) . .
O7 Cu1 N2 94.76(19) . .
O1 Cu1 N2 173.9(2) . .
N1 Cu1 N2 80.5(2) . .
O7 Cu1 O9 103.53(16) . .
O1 Cu1 O9 94.5(2) . .
N1 Cu1 O9 87.18(18) . .
N2 Cu1 O9 84.95(19) . .
O6 Cu2 O10 92.8(2) 5 .
O6 Cu2 N4 163.5(3) 5 .
O10 Cu2 N4 94.8(3) . .
O6 Cu2 N3 94.9(3) 5 .
O10 Cu2 N3 166.3(3) . .
N4 Cu2 N3 80.8(4) . .
O6 Cu2 C7 29.7(3) 5 5
O10 Cu2 C7 95.3(2) . 5
N4 Cu2 C7 134.7(3) . 5
N3 Cu2 C7 97.0(3) . 5
O3 Cu3 O11 92.8(2) . .
O3 Cu3 N6 171.6(3) . .
O11 Cu3 N6 92.5(2) . .
O3 Cu3 N5 93.4(3) . .
O11 Cu3 N5 164.3(3) . .
N6 Cu3 N5 79.9(3) . .
O3 Cu3 O1W 99.0(3) . .
O11 Cu3 O1W 89.3(3) . .
N6 Cu3 O1W 87.6(3) . .
N5 Cu3 O1W 104.0(3) . .
O2 C1 O1 122.5(6) . .
O2 C1 C2 118.9(7) . .
O1 C1 C2 118.6(7) . .
C3 C2 C1 112.9(6) . .
C2 C3 C4 111.6(7) . .
C2 C3 C6 112.2(6) . .
C4 C3 C6 108.2(6) . .
C5 C4 C3 114.7(6) . .
O3 C5 O4 122.6(8) . .
O3 C5 C4 117.5(8) . .
O4 C5 C4 119.9(8) . .
C7 C6 C3 111.4(6) . .
O5 C7 O6 121.7(8) . .
O5 C7 C6 120.6(10) . .
O6 C7 C6 117.6(8) . .
O5 C7 Cu2 73.2(5) . 9_554
O6 C7 Cu2 48.5(4) . 9_554
C6 C7 Cu2 166.1(7) . 9_554
O8 C8 O7 124.3(5) . .
O8 C8 C9 122.0(5) . .
O7 C8 C9 113.7(5) . .
C8 C9 C10 110.7(4) . .
C9 C10 C9 110.3(4) 3_565 2_665
C9 C10 C9 110.3(4) 3_565 .
C9 C10 C9 110.3(4) 2_665 .
O9 C11 O10 121.6(5) . .
O9 C11 C12 120.3(5) . .
O10 C11 C12 118.1(5) . .
C11 C12 C13 115.6(4) . .
C12 C13 C12 109.9(4) 3_565 .
C12 C13 C12 109.9(4) 3_565 2_665
C12 C13 C12 109.9(4) . 2_665
O12 C14 O11 123.7(6) . .
O12 C14 C15 120.8(6) . .
O11 C14 C15 115.4(6) . .
C14 C15 C16 111.5(5) . .
C15 C16 C15 109.7(4) 3 .
C15 C16 C15 109.7(4) 3 2
C15 C16 C15 109.7(4) . 2
N1 C17 C18 122.3(7) . .
C19 C18 C17 119.4(7) . .
C18 C19 C20 119.8(6) . .
C19 C20 C21 118.3(7) . .
N1 C21 C20 121.6(6) . .
N1 C21 C22 114.9(5) . .
C20 C21 C22 123.5(6) . .
N2 C22 C23 122.6(6) . .
N2 C22 C21 114.2(5) . .
C23 C22 C21 123.2(6) . .
C22 C23 C24 117.8(7) . .
C25 C24 C23 119.9(6) . .
C24 C25 C26 118.3(6) . .
N2 C26 C25 122.5(6) . .
N3 C27 C28 122.5(11) . .
C29 C28 C27 116.2(11) . .
C30 C29 C28 121.7(11) . .
C29 C30 C31 119.2(12) . .
N3 C31 C30 121.8(11) . .
N3 C31 C32 112.6(9) . .
C30 C31 C32 125.4(10) . .
N4 C32 C31 117.2(8) . .
N4 C32 C33 118.4(13) . .
C31 C32 C33 124.3(11) . .
C34 C33 C32 120.5(16) . .
C33 C34 C35 122.3(14) . .
C36 C35 C34 112.5(14) . .
N4 C36 C35 124.6(15) . .
N5 C37 C38 121.9(11) . .
C40 C38 C37 118.5(11) . .
C38 C40 C41 121.1(9) . .
C40 C41 C42 117.3(10) . .
N5 C42 C41 123.2(9) . .
N5 C42 C43 114.4(7) . .
C41 C42 C43 122.4(8) . .
N6 C43 C44 121.3(9) . .
N6 C43 C42 113.7(7) . .
C44 C43 C42 124.9(8) . .
C43 C44 C45 119.7(8) . .
C46 C45 C44 118.5(8) . .
C45 C46 C47 118.5(10) . .
N6 C47 C46 122.8(9) . .
C17 N1 C21 118.6(5) . .
C17 N1 Cu1 126.5(4) . .
C21 N1 Cu1 114.9(4) . .
C26 N2 C22 118.9(6) . .
C26 N2 Cu1 125.8(4) . .
C22 N2 Cu1 115.0(4) . .
C31 N3 C27 118.5(9) . .
C31 N3 Cu2 116.3(7) . .
C27 N3 Cu2 125.2(7) . .
C36 N4 C32 121.6(10) . .
C36 N4 Cu2 125.3(9) . .
C32 N4 Cu2 113.0(7) . .
C37 N5 C42 118.0(8) . .
C37 N5 Cu3 126.9(7) . .
C42 N5 Cu3 115.2(6) . .
C47 N6 C43 119.2(7) . .
C47 N6 Cu3 124.4(5) . .
C43 N6 Cu3 116.4(6) . .
C1 O1 Cu1 115.2(5) . .
C5 O3 Cu3 127.5(6) . .
C7 O6 Cu2 101.8(5) . 9_554
C8 O7 Cu1 115.2(3) . .
C11 O9 Cu1 132.0(4) . .
C11 O10 Cu2 105.4(4) . .
C14 O11 Cu3 112.7(4) . .
O13 C48 N7 108.7(16) . .
C50 N7 C49 127.0(16) . .
C50 N7 C48 120.1(17) . .
C49 N7 C48 108.8(19) . .

loop_
_geom_bond_atom_site_label_1
_geom_bond_atom_site_label_2
_geom_bond_distance
_geom_bond_site_symmetry_2
Cu1 O7 1.937(4) .
Cu1 O1 1.970(5) .
Cu1 N1 2.011(5) .
Cu1 N2 2.027(5) .
Cu1 O9 2.320(5) .
Cu2 O6 1.949(6) 5
Cu2 O10 1.951(5) .
Cu2 N4 1.982(7) .
Cu2 N3 2.005(8) .
Cu2 C7 2.546(9) 5
Cu3 O3 1.933(6) .
Cu3 O11 1.945(5) .
Cu3 N6 1.986(7) .
Cu3 N5 2.014(7) .
Cu3 O1W 2.347(9) .
C1 O2 1.217(10) .
C1 O1 1.287(9) .
C1 C2 1.518(9) .
C2 C3 1.515(10) .
C3 C4 1.532(10) .
C3 C6 1.552(9) .
C4 C5 1.519(10) .
C5 O3 1.226(10) .
C5 O4 1.244(12) .
C6 C7 1.511(11) .
C7 O5 1.247(11) .
C7 O6 1.287(12) .
C7 Cu2 2.546(9) 9_554
C8 O8 1.239(7) .
C8 O7 1.293(7) .
C8 C9 1.524(7) .
C9 C10 1.546(6) .
C10 C9 1.546(6) 3_565
C10 C9 1.546(6) 2_665
C11 O9 1.257(7) .
C11 O10 1.275(7) .
C11 C12 1.505(7) .
C12 C13 1.532(6) .
C13 C12 1.532(6) 3_565
C13 C12 1.532(6) 2_665
C14 O12 1.243(8) .
C14 O11 1.274(8) .
C14 C15 1.516(8) .
C15 C16 1.536(7) .
C16 C15 1.536(7) 3
C16 C15 1.536(7) 2
C17 N1 1.339(8) .
C17 C18 1.383(9) .
C18 C19 1.355(13) .
C19 C20 1.391(12) .
C20 C21 1.394(9) .
C21 N1 1.353(8) .
C21 C22 1.481(9) .
C22 N2 1.348(8) .
C22 C23 1.351(10) .
C23 C24 1.414(11) .
C24 C25 1.362(11) .
C25 C26 1.378(9) .
C26 N2 1.331(8) .
C27 N3 1.330(13) .
C27 C28 1.411(13) .
C28 C29 1.371(19) .
C29 C30 1.32(2) .
C30 C31 1.391(14) .
C31 N3 1.326(13) .
C31 C32 1.450(18) .
C32 N4 1.364(15) .
C32 C33 1.477(16) .
C33 C34 1.25(3) .
C34 C35 1.54(3) .
C35 C36 1.405(16) .
C36 N4 1.309(15) .
C37 N5 1.339(12) .
C37 C38 1.403(17) .
C38 C40 1.360(19) .
C40 C41 1.375(16) .
C41 C42 1.391(12) .
C42 N5 1.351(11) .
C42 C43 1.466(13) .
C43 N6 1.350(10) .
C43 C44 1.381(12) .
C44 C45 1.401(16) .
C45 C46 1.377(16) .
C46 C47 1.402(12) .
C47 N6 1.327(12) .
O6 Cu2 1.949(6) 9_554
C48 O13 1.206(18) .
C48 N7 1.53(2) .
C49 N7 1.53(3) .
C50 N7 1.46(2) .
